data_7045746
loop_
_publ_author_name
'Bhattacharyya, Arnab'
'Jameei, Aida'
'Garai, Aditya'
'Saha, Rupak'
'Karande, Anjali A.'
'Chakravarty, Akhil R.'

_publ_section_title
;
 Mitochondria-localizing BODIPY-copper(ii) conjugates for cellular imaging
 and photo-activated cytotoxicity forming singlet oxygen.
;
_journal_issue 14
_journal_name_full 'Dalton transactions (Cambridge, England : 2003)'
_journal_page_first 5019
_journal_page_last 5030
_journal_paper_doi 10.1039/C8DT00255J
_journal_volume 47
_journal_year 2018
_chemical_formula_moiety 'C37 H39 B Cu F2 N5 O2, Cl O4'
_chemical_formula_sum 'C37 H39 B Cl Cu F2 N5 O6'
_chemical_formula_weight 797.53
_space_group_crystal_system monoclinic
_space_group_IT_number 5
_space_group_name_Hall 'C 2y'
_space_group_name_H-M_alt 'C 1 2 1'
_symmetry_space_group_name_Hall 'C 2y'
_symmetry_space_group_name_H-M 'C 1 2 1'
_atom_sites_solution_hydrogens geom
_audit_creation_method SHELXL-2013
_audit_update_record
;
2017-11-29 deposited with the CCDC.
2018-02-27 downloaded from the CCDC.
;
_cell_angle_alpha 90
_cell_angle_beta 90.732(2)
_cell_angle_gamma 90
_cell_formula_units_Z 4
_cell_length_a 23.5657(16)
_cell_length_b 13.4664(9)
_cell_length_c 12.5370(9)
_cell_measurement_reflns_used 50776
_cell_measurement_temperature 293(2)
_cell_measurement_theta_max 27.6
_cell_measurement_theta_min 3.0
_cell_volume 3978.2(5)
_computing_structure_refinement 'SHELXL-2013 (Sheldrick, 2013)'
_diffrn_ambient_temperature 293(2)
_diffrn_measured_fraction_theta_full 0.998
_diffrn_measured_fraction_theta_max 0.997
_diffrn_measurement_device_type 'Bruker APEX-II CCD'
_diffrn_radiation_type MoK\a
_diffrn_radiation_wavelength 0.71073
_diffrn_reflns_av_R_equivalents 0.0595
_diffrn_reflns_av_unetI/netI 0.0506
_diffrn_reflns_Laue_measured_fraction_full 0.998
_diffrn_reflns_Laue_measured_fraction_max 0.997
_diffrn_reflns_limit_h_max 30
_diffrn_reflns_limit_h_min -30
_diffrn_reflns_limit_k_max 17
_diffrn_reflns_limit_k_min -17
_diffrn_reflns_limit_l_max 16
_diffrn_reflns_limit_l_min -16
_diffrn_reflns_number 50776
_diffrn_reflns_point_group_measured_fraction_full 0.999
_diffrn_reflns_point_group_measured_fraction_max 0.997
_diffrn_reflns_theta_full 25.242
_diffrn_reflns_theta_max 27.636
_diffrn_reflns_theta_min 3.002
_exptl_absorpt_coefficient_mu 0.675
_exptl_crystal_colour brown
_exptl_crystal_density_diffrn 1.332
_exptl_crystal_description block
_exptl_crystal_F_000 1652
_exptl_crystal_size_max 0.25
_exptl_crystal_size_mid 0.15
_exptl_crystal_size_min 0.12
_platon_squeeze_details
;
;
_refine_diff_density_max 0.596
_refine_diff_density_min -0.450
_refine_diff_density_rms 0.101
_refine_ls_abs_structure_details
;
 Classical Flack method preferred over Parsons because s.u. lower.
;
_refine_ls_abs_structure_Flack 0.021(17)
_refine_ls_extinction_method none
_refine_ls_goodness_of_fit_ref 1.010
_refine_ls_hydrogen_treatment constr
_refine_ls_matrix_type full
_refine_ls_number_parameters 478
_refine_ls_number_reflns 9239
_refine_ls_number_restraints 1
_refine_ls_restrained_S_all 1.010
_refine_ls_R_factor_all 0.0717
_refine_ls_R_factor_gt 0.0555
_refine_ls_shift/su_max 0.000
_refine_ls_shift/su_mean 0.000
_refine_ls_structure_factor_coef Fsqd
_refine_ls_weighting_details 'w=1/[\s^2^(Fo^2^)+(0.0986P)^2^] where P=(Fo^2^+2Fc^2^)/3'
_refine_ls_weighting_scheme calc
_refine_ls_wR_factor_gt 0.1356
_refine_ls_wR_factor_ref 0.1433
_reflns_Friedel_coverage 0.917
_reflns_Friedel_fraction_full 0.999
_reflns_Friedel_fraction_max 0.996
_reflns_number_gt 7387
_reflns_number_total 9239
_reflns_threshold_expression 'I > 2\s(I)'
_cod_data_source_file c8dt00255j2.cif
_cod_data_source_block shelx
_cod_depositor_comments 'Adding full bibliography for 7045746.cif.'
_cod_database_code 7045746
_shelx_space_group_comment
;
The symmetry employed for this shelxl refinement is uniquely defined
by the following loop, which should always be used as a source of
symmetry information in preference to the above space-group names.
They are only intended as comments.
;
_shelxl_version_number 2013-4

loop_
_space_group_symop_operation_xyz
'x, y, z'
'-x, y, -z'
'x+1/2, y+1/2, z'
'-x+1/2, y+1/2, -z'

loop_
_atom_site_label
_atom_site_type_symbol
_atom_site_fract_x
_atom_site_fract_y
_atom_site_fract_z
_atom_site_U_iso_or_equiv
_atom_site_adp_type
_atom_site_occupancy
_atom_site_site_symmetry_order
_atom_site_calc_flag
_atom_site_refinement_flags_posn
_atom_site_refinement_flags_adp
C32 C 0.5106(4) 0.8941(8) 0.2037(7) 0.091(3) Uani 1 1 d . .
H32A H 0.5333 0.9301 0.2546 0.137 Uiso 1 1 calc R U
H32B H 0.5347 0.8625 0.1528 0.137 Uiso 1 1 calc R U
H32C H 0.4887 0.8446 0.2400 0.137 Uiso 1 1 calc R U
O1 O 0.30705(14) 1.2555(3) -0.4798(3) 0.0318(8) Uani 1 1 d . .
O2 O 0.30307(16) 1.4466(3) -0.3885(3) 0.0422(9) Uani 1 1 d . .
C34 C 0.3291(2) 1.3028(4) -0.5562(4) 0.0344(12) Uani 1 1 d . .
C35 C 0.3365(2) 1.4065(5) -0.5589(5) 0.0443(14) Uani 1 1 d . .
H35 H 0.3506 1.4338 -0.6214 0.053 Uiso 1 1 calc R U
C33 C 0.3468(3) 1.2411(6) -0.6482(5) 0.0571(17) Uani 1 1 d . .
H33A H 0.3389 1.1725 -0.6337 0.086 Uiso 1 1 calc R U
H33B H 0.3868 1.2494 -0.6592 0.086 Uiso 1 1 calc R U
H33C H 0.3263 1.2615 -0.7111 0.086 Uiso 1 1 calc R U
C36 C 0.3249(3) 1.4706(4) -0.4770(5) 0.0458(15) Uani 1 1 d . .
C37 C 0.3373(4) 1.5802(5) -0.4881(7) 0.074(2) Uani 1 1 d . .
H37A H 0.3269 1.6140 -0.4238 0.112 Uiso 1 1 calc R U
H37B H 0.3159 1.6068 -0.5471 0.112 Uiso 1 1 calc R U
H37C H 0.3771 1.5895 -0.5003 0.112 Uiso 1 1 calc R U
Cl1 Cl 0.34433(10) 0.70037(14) -0.15923(15) 0.0712(5) Uani 1 1 d . .
O3 O 0.2954(5) 0.7250(16) -0.2096(8) 0.241(9) Uani 1 1 d . .
O4 O 0.3892(3) 0.6846(6) -0.2322(6) 0.108(2) Uani 1 1 d . .
O5 O 0.3579(4) 0.7676(8) -0.0809(9) 0.180(6) Uani 1 1 d . .
O6 O 0.3266(10) 0.6210(9) -0.1037(8) 0.280(12) Uani 1 1 d . .
Cu1 Cu 0.26961(2) 1.31842(4) -0.36347(4) 0.02822(16) Uani 1 1 d . .
N1 N 0.22298(19) 1.3769(3) -0.2407(4) 0.0370(10) Uani 1 1 d . .
C5 C 0.2170(2) 1.1945(4) -0.2124(4) 0.0324(11) Uani 1 1 d . .
N3 N 0.25564(16) 1.1903(3) -0.2909(3) 0.0269(8) Uani 1 1 d . .
C1 C 0.2810(2) 1.1033(3) -0.3125(4) 0.0306(10) Uani 1 1 d . .
H1 H 0.3076 1.1003 -0.3667 0.037 Uiso 1 1 calc R U
C3 C 0.2305(3) 1.0221(4) -0.1757(5) 0.0461(14) Uani 1 1 d . .
H3 H 0.2222 0.9655 -0.1365 0.055 Uiso 1 1 calc R U
F1 F 0.49021(15) 1.0899(4) 0.3529(3) 0.0704(14) Uani 1 1 d . .
C14 C 0.2989(2) 1.3566(4) -0.0958(4) 0.0384(12) Uani 1 1 d . .
N2 N 0.18973(18) 1.3584(3) -0.4497(3) 0.0339(9) Uani 1 1 d . .
F2 F 0.56387(13) 1.1000(4) 0.2392(3) 0.0735(14) Uani 1 1 d . .
C2 C 0.2686(2) 1.0184(4) -0.2559(4) 0.0378(12) Uani 1 1 d . .
H2 H 0.2862 0.9587 -0.2726 0.045 Uiso 1 1 calc R U
C27 C 0.4306(2) 1.1056(5) 0.0965(4) 0.0405(14) Uani 1 1 d . .
C7 C 0.1704(2) 1.3344(4) -0.5464(4) 0.0366(12) Uani 1 1 d . .
H7 H 0.1905 1.2886 -0.5866 0.044 Uiso 1 1 calc R U
C17 C 0.3794(2) 1.2522(4) 0.0227(4) 0.0365(12) Uani 1 1 d . .
C29 C 0.3587(2) 1.0346(5) -0.0482(5) 0.0426(13) Uani 1 1 d . .
H29A H 0.3473 1.1026 -0.0566 0.064 Uiso 1 1 calc R U
H29B H 0.3267 0.9956 -0.0266 0.064 Uiso 1 1 calc R U
H29C H 0.3725 1.0099 -0.1149 0.064 Uiso 1 1 calc R U
C19 C 0.2834(2) 1.3058(5) -0.0045(4) 0.0392(13) Uani 1 1 d . .
H19 H 0.2458 1.3072 0.0173 0.047 Uiso 1 1 calc R U
C4 C 0.2039(2) 1.1130(5) -0.1529(4) 0.0427(13) Uani 1 1 d . .
H4 H 0.1778 1.1174 -0.0981 0.051 Uiso 1 1 calc R U
C18 C 0.3232(2) 1.2530(5) 0.0548(4) 0.0375(12) Uani 1 1 d . .
H18 H 0.3124 1.2185 0.1154 0.045 Uiso 1 1 calc R U
C6 C 0.1881(2) 1.2934(4) -0.2008(4) 0.0359(13) Uani 1 1 d . .
H6A H 0.1523 1.2920 -0.2398 0.043 Uiso 1 1 calc R U
H6B H 0.1799 1.3046 -0.1262 0.043 Uiso 1 1 calc R U
C21 C 0.4554(2) 1.2706(6) 0.1619(4) 0.0454(16) Uani 1 1 d . .
C22 C 0.4550(3) 1.3743(7) 0.1771(6) 0.067(2) Uani 1 1 d . .
C11 C 0.1606(2) 1.4253(4) -0.3926(5) 0.0393(12) Uani 1 1 d . .
C25 C 0.5157(2) 1.3064(10) 0.2943(5) 0.075(3) Uani 1 1 d . .
C24 C 0.4929(3) 1.3920(8) 0.2592(7) 0.077(3) Uani 1 1 d . .
H24 H 0.5014 1.4545 0.2867 0.093 Uiso 1 1 calc R U
N5 N 0.47162(19) 1.0624(5) 0.1647(4) 0.0497(14) Uani 1 1 d . .
N4 N 0.4941(2) 1.2283(5) 0.2355(4) 0.0513(16) Uani 1 1 d . .
C16 C 0.3944(2) 1.3003(4) -0.0707(4) 0.0380(13) Uani 1 1 d . .
H16 H 0.4317 1.2974 -0.0937 0.046 Uiso 1 1 calc R U
C20 C 0.4235(2) 1.2058(5) 0.0946(4) 0.0389(13) Uani 1 1 d . .
B1 B 0.5065(3) 1.1180(8) 0.2497(5) 0.055(2) Uani 1 1 d . .
C13 C 0.2576(3) 1.4243(4) -0.1531(5) 0.0453(14) Uani 1 1 d . .
H13A H 0.2319 1.4518 -0.1011 0.054 Uiso 1 1 calc R U
H13B H 0.2788 1.4792 -0.1833 0.054 Uiso 1 1 calc R U
C28 C 0.4053(2) 1.0275(5) 0.0361(4) 0.0421(13) Uani 1 1 d . .
C8 C 0.1217(3) 1.3749(6) -0.5891(5) 0.0554(17) Uani 1 1 d . .
H8 H 0.1091 1.3571 -0.6570 0.067 Uiso 1 1 calc R U
C12 C 0.1864(3) 1.4552(4) -0.2874(5) 0.0437(13) Uani 1 1 d . .
H12A H 0.2087 1.5149 -0.2971 0.052 Uiso 1 1 calc R U
H12B H 0.1563 1.4705 -0.2380 0.052 Uiso 1 1 calc R U
C15 C 0.3550(2) 1.3517(4) -0.1291(4) 0.0387(12) Uani 1 1 d . .
H15 H 0.3656 1.3837 -0.1914 0.046 Uiso 1 1 calc R U
C9 C 0.0922(3) 1.4419(6) -0.5300(6) 0.066(2) Uani 1 1 d . .
H9 H 0.0596 1.4711 -0.5581 0.080 Uiso 1 1 calc R U
C23 C 0.4227(4) 1.4535(7) 0.1165(9) 0.090(3) Uani 1 1 d . .
H23A H 0.4004 1.4231 0.0607 0.135 Uiso 1 1 calc R U
H23B H 0.4490 1.4995 0.0858 0.135 Uiso 1 1 calc R U
H23C H 0.3981 1.4881 0.1643 0.135 Uiso 1 1 calc R U
C26 C 0.5586(3) 1.2892(8) 0.3823(6) 0.083(3) Uani 1 1 d . .
H26A H 0.5662 1.2194 0.3885 0.124 Uiso 1 1 calc R U
H26B H 0.5438 1.3135 0.4484 0.124 Uiso 1 1 calc R U
H26C H 0.5931 1.3237 0.3662 0.124 Uiso 1 1 calc R U
C10 C 0.1105(3) 1.4663(6) -0.4295(6) 0.0557(17) Uani 1 1 d . .
H10 H 0.0897 1.5094 -0.3872 0.067 Uiso 1 1 calc R U
C30 C 0.4311(3) 0.9414(5) 0.0672(5) 0.0514(15) Uani 1 1 d . .
H30 H 0.4234 0.8784 0.0404 0.062 Uiso 1 1 calc R U
C31 C 0.4713(3) 0.9644(6) 0.1469(5) 0.0577(18) Uani 1 1 d . .

loop_
_atom_site_aniso_label
_atom_site_aniso_U_11
_atom_site_aniso_U_22
_atom_site_aniso_U_33
_atom_site_aniso_U_23
_atom_site_aniso_U_13
_atom_site_aniso_U_12
C32 0.079(6) 0.127(8) 0.066(5) 0.039(5) -0.006(4) 0.037(6)
O1 0.0363(19) 0.0293(18) 0.0297(18) 0.0053(15) -0.0003(14) 0.0055(15)
O2 0.044(2) 0.0286(19) 0.053(2) 0.0046(18) -0.0106(18) -0.0038(16)
C34 0.036(2) 0.039(4) 0.028(2) 0.007(2) -0.0092(18) -0.002(2)
C35 0.049(3) 0.044(3) 0.040(3) 0.019(3) -0.015(3) -0.005(3)
C33 0.079(5) 0.065(4) 0.028(3) 0.003(3) 0.013(3) -0.005(4)
C36 0.055(4) 0.034(3) 0.048(4) 0.014(3) -0.023(3) -0.010(3)
C37 0.102(6) 0.044(4) 0.076(5) 0.016(4) -0.034(4) -0.025(4)
Cl1 0.1019(15) 0.0536(10) 0.0585(11) -0.0041(8) 0.0164(10) -0.0244(10)
O3 0.124(7) 0.51(3) 0.092(6) 0.050(11) 0.040(5) 0.096(13)
O4 0.131(6) 0.111(5) 0.082(4) -0.012(4) 0.030(4) 0.031(5)
O5 0.105(5) 0.164(8) 0.272(12) -0.157(9) 0.081(7) -0.070(6)
O6 0.61(3) 0.130(8) 0.103(8) -0.019(6) 0.089(12) -0.195(15)
Cu1 0.0294(3) 0.0235(3) 0.0316(3) 0.0003(3) -0.00364(19) 0.0048(3)
N1 0.034(2) 0.035(3) 0.041(3) -0.009(2) -0.0115(19) 0.0077(18)
C5 0.031(2) 0.038(3) 0.027(3) -0.002(2) -0.0080(19) 0.000(2)
N3 0.031(2) 0.029(2) 0.0203(19) 0.0007(16) -0.0060(15) 0.0011(16)
C1 0.038(3) 0.024(2) 0.030(3) -0.0007(19) -0.008(2) 0.0042(19)
C3 0.054(3) 0.034(3) 0.049(3) 0.010(3) -0.012(3) -0.012(3)
F1 0.041(2) 0.142(4) 0.0287(18) 0.023(2) -0.0029(14) -0.008(2)
C14 0.039(3) 0.037(3) 0.039(3) -0.020(2) -0.013(2) 0.009(2)
N2 0.034(2) 0.032(2) 0.036(2) 0.0069(18) -0.0048(17) 0.0013(18)
F2 0.0257(17) 0.147(4) 0.048(2) 0.017(2) -0.0006(14) 0.019(2)
C2 0.051(3) 0.025(3) 0.037(3) 0.000(2) -0.008(2) 0.002(2)
C27 0.023(2) 0.079(4) 0.019(2) 0.010(3) -0.0009(18) 0.002(3)
C7 0.040(3) 0.038(4) 0.032(2) 0.008(2) -0.0038(19) 0.001(2)
C17 0.031(3) 0.055(3) 0.023(2) -0.011(2) -0.0002(19) 0.003(2)
C29 0.037(3) 0.052(3) 0.038(3) 0.006(3) -0.002(2) -0.005(3)
C19 0.029(2) 0.063(4) 0.026(2) -0.016(3) -0.0033(17) 0.006(3)
C4 0.038(3) 0.058(4) 0.032(3) 0.003(3) -0.003(2) -0.009(3)
C18 0.026(2) 0.062(4) 0.025(2) -0.013(2) -0.0001(19) 0.006(2)
C6 0.030(2) 0.046(4) 0.032(3) 0.000(2) -0.0026(19) 0.010(2)
C21 0.024(3) 0.091(5) 0.022(3) -0.007(3) 0.002(2) 0.005(3)
C22 0.038(4) 0.092(6) 0.070(5) -0.042(4) -0.014(3) 0.011(4)
C11 0.035(3) 0.035(3) 0.048(3) 0.011(2) -0.003(2) 0.008(2)
C25 0.029(3) 0.157(9) 0.039(3) -0.025(5) -0.004(2) -0.005(5)
C24 0.042(4) 0.117(8) 0.072(5) -0.046(5) -0.015(4) 0.012(4)
N5 0.030(2) 0.089(4) 0.029(2) 0.019(3) -0.0021(18) 0.011(2)
N4 0.021(2) 0.108(5) 0.026(2) -0.006(3) 0.0007(18) 0.001(3)
C16 0.030(2) 0.051(4) 0.033(3) -0.003(2) -0.0002(19) 0.001(2)
C20 0.016(2) 0.073(4) 0.027(3) -0.001(3) 0.0017(18) 0.004(2)
B1 0.026(3) 0.111(7) 0.028(3) 0.019(4) -0.002(2) -0.001(4)
C13 0.044(3) 0.039(3) 0.053(3) -0.021(3) -0.013(3) 0.014(2)
C28 0.036(3) 0.062(4) 0.028(3) 0.010(3) 0.005(2) 0.000(3)
C8 0.045(3) 0.080(5) 0.042(3) 0.015(3) -0.017(3) 0.007(3)
C12 0.044(3) 0.035(3) 0.051(3) -0.006(2) -0.006(3) 0.018(2)
C15 0.041(3) 0.040(3) 0.035(3) -0.003(2) 0.003(2) 0.001(2)
C9 0.055(4) 0.083(5) 0.061(4) 0.011(4) -0.021(3) 0.026(4)
C23 0.076(6) 0.078(6) 0.116(7) -0.054(6) -0.041(5) 0.018(5)
C26 0.040(3) 0.158(11) 0.051(4) -0.017(5) -0.013(3) -0.014(4)
C10 0.039(3) 0.064(4) 0.064(4) 0.015(3) -0.007(3) 0.016(3)
C30 0.047(3) 0.061(4) 0.046(3) 0.016(3) 0.002(3) 0.008(3)
C31 0.040(3) 0.085(5) 0.048(4) 0.023(4) 0.003(3) 0.017(3)

loop_
_atom_type_symbol
_atom_type_description
_atom_type_scat_dispersion_real
_atom_type_scat_dispersion_imag
_atom_type_scat_source
C C 0.0033 0.0016 'International Tables Vol C Tables 4.2.6.8 and 6.1.1.4'
H H 0.0000 0.0000 'International Tables Vol C Tables 4.2.6.8 and 6.1.1.4'
N N 0.0061 0.0033 'International Tables Vol C Tables 4.2.6.8 and 6.1.1.4'
O O 0.0106 0.0060 'International Tables Vol C Tables 4.2.6.8 and 6.1.1.4'
B B 0.0013 0.0007 'International Tables Vol C Tables 4.2.6.8 and 6.1.1.4'
Cl Cl 0.1484 0.1585 'International Tables Vol C Tables 4.2.6.8 and 6.1.1.4'
Cu Cu 0.3201 1.2651 'International Tables Vol C Tables 4.2.6.8 and 6.1.1.4'
F F 0.0171 0.0103 'International Tables Vol C Tables 4.2.6.8 and 6.1.1.4'

loop_
_geom_angle_atom_site_label_1
_geom_angle_atom_site_label_2
_geom_angle_atom_site_label_3
_geom_angle
C34 O1 Cu1 123.5(3)
C36 O2 Cu1 122.8(4)
O1 C34 C35 124.6(5)
O1 C34 C33 115.4(5)
C35 C34 C33 120.0(5)
C36 C35 C34 125.5(5)
O2 C36 C35 125.5(5)
O2 C36 C37 114.2(6)
C35 C36 C37 120.3(6)
O3 Cl1 O6 99.7(13)
O3 Cl1 O5 111.3(10)
O6 Cl1 O5 103.0(7)
O3 Cl1 O4 112.0(5)
O6 Cl1 O4 116.9(9)
O5 Cl1 O4 112.9(5)
O1 Cu1 O2 94.51(17)
O1 Cu1 N3 92.61(15)
O2 Cu1 N3 157.99(15)
O1 Cu1 N1 174.54(17)
O2 Cu1 N1 90.15(19)
N3 Cu1 N1 84.06(17)
O1 Cu1 N2 97.61(15)
O2 Cu1 N2 92.85(16)
N3 Cu1 N2 106.81(16)
N1 Cu1 N2 79.29(17)
C12 N1 C6 110.6(4)
C12 N1 C13 107.1(4)
C6 N1 C13 111.9(5)
C12 N1 Cu1 106.9(3)
C6 N1 Cu1 105.4(3)
C13 N1 Cu1 114.8(3)
N3 C5 C4 121.5(5)
N3 C5 C6 114.7(5)
C4 C5 C6 123.7(5)
C1 N3 C5 119.3(5)
C1 N3 Cu1 126.1(3)
C5 N3 Cu1 114.6(3)
N3 C1 C2 121.3(5)
C2 C3 C4 118.9(5)
C19 C14 C15 118.9(5)
C19 C14 C13 121.2(5)
C15 C14 C13 119.6(6)
C7 N2 C11 118.5(4)
C7 N2 Cu1 131.5(4)
C11 N2 Cu1 109.8(3)
C3 C2 C1 119.9(5)
C20 C27 N5 120.3(5)
C20 C27 C28 132.3(5)
N5 C27 C28 107.3(6)
N2 C7 C8 122.2(6)
C16 C17 C18 119.6(5)
C16 C17 C20 121.2(5)
C18 C17 C20 119.0(5)
C18 C19 C14 120.9(5)
C5 C4 C3 119.0(5)
C19 C18 C17 119.4(5)
N1 C6 C5 112.7(4)
C22 C21 N4 108.4(6)
C22 C21 C20 133.2(6)
N4 C21 C20 118.3(7)
C24 C22 C21 105.5(8)
C24 C22 C23 125.0(8)
C21 C22 C23 129.5(7)
N2 C11 C10 122.0(6)
N2 C11 C12 116.4(4)
C10 C11 C12 121.6(6)
C24 C25 N4 109.6(5)
C24 C25 C26 129.4(10)
N4 C25 C26 121.0(10)
C25 C24 C22 110.5(8)
C31 N5 C27 107.7(5)
C31 N5 B1 126.8(5)
C27 N5 B1 125.3(6)
C25 N4 C21 105.9(7)
C25 N4 B1 127.8(6)
C21 N4 B1 126.2(6)
C15 C16 C17 120.7(5)
C27 C20 C21 122.3(5)
C27 C20 C17 120.4(5)
C21 C20 C17 117.2(6)
F2 B1 F1 108.6(5)
F2 B1 N4 110.2(6)
F1 B1 N4 108.4(6)
F2 B1 N5 111.4(6)
F1 B1 N5 111.0(6)
N4 B1 N5 107.2(5)
N1 C13 C14 115.6(4)
C30 C28 C27 107.0(5)
C30 C28 C29 124.7(6)
C27 C28 C29 128.3(6)
C9 C8 C7 118.7(6)
N1 C12 C11 112.6(4)
C16 C15 C14 120.4(5)
C8 C9 C10 120.3(6)
C9 C10 C11 118.2(7)
C28 C30 C31 108.1(7)
N5 C31 C30 109.8(6)
N5 C31 C32 122.9(7)
C30 C31 C32 127.3(8)

loop_
_geom_bond_atom_site_label_1
_geom_bond_atom_site_label_2
_geom_bond_distance
C32 C31 1.497(9)
O1 C34 1.266(6)
O1 Cu1 1.912(3)
O2 C36 1.270(7)
O2 Cu1 1.925(4)
C34 C35 1.408(9)
C34 C33 1.485(8)
C35 C36 1.372(9)
C36 C37 1.513(9)
Cl1 O3 1.349(11)
Cl1 O6 1.345(9)
Cl1 O5 1.371(8)
Cl1 O4 1.423(7)
Cu1 N3 1.980(4)
Cu1 N1 2.059(5)
Cu1 N2 2.225(4)
N1 C12 1.478(7)
N1 C6 1.483(7)
N1 C13 1.503(7)
C5 N3 1.351(6)
C5 C4 1.364(8)
C5 C6 1.503(7)
N3 C1 1.344(7)
C1 C2 1.380(7)
C3 C2 1.356(9)
C3 C4 1.406(9)
F1 B1 1.406(7)
C14 C19 1.387(9)
C14 C15 1.393(8)
C14 C13 1.508(8)
N2 C7 1.331(7)
N2 C11 1.344(7)
F2 B1 1.382(7)
C27 C20 1.361(10)
C27 N5 1.407(7)
C27 C28 1.423(9)
C7 C8 1.373(8)
C17 C16 1.388(8)
C17 C18 1.389(7)
C17 C20 1.503(7)
C29 C28 1.518(7)
C19 C18 1.385(8)
C21 C22 1.409(10)
C21 N4 1.411(8)
C21 C20 1.421(9)
C22 C24 1.375(10)
C22 C23 1.509(13)
C11 C10 1.379(8)
C11 C12 1.500(8)
C25 C24 1.344(15)
C25 N4 1.378(11)
C25 C26 1.504(9)
N5 C31 1.338(10)
N5 B1 1.533(10)
N4 B1 1.524(11)
C16 C15 1.365(8)
C28 C30 1.364(9)
C8 C9 1.363(11)
C9 C10 1.365(10)
C30 C31 1.403(9)

loop_
_platon_squeeze_void_nr
_platon_squeeze_void_average_x
_platon_squeeze_void_average_y
_platon_squeeze_void_average_z
_platon_squeeze_void_volume
_platon_squeeze_void_count_electrons
_platon_squeeze_void_content
1 0.000 0.151 -0.028 243 37 ' '
2 0.500 0.651 -0.028 243 37 ' '
